data_7209670
loop_
_publ_author_name
'Huang, Fu-Ping'
'Yang, Zu-Mei'
'Yao, Peng-Fei'
'Yu, Qing'
'Tian, Jin-Lei'
'Bian, He-Dong'
'Yan, Shi-Ping'
'Liao, Dai-Zheng'
'Cheng, Peng'

_publ_section_title
;
 Coordination assemblies of the CdII--BDC/bpt mixed-ligand system:
 positional isomeric effect, structural diversification and luminescent
 properties
;
_journal_issue 14
_journal_name_full CrystEngComm
_journal_page_first 2657
_journal_paper_doi 10.1039/c3ce26905a
_journal_volume 15
_journal_year 2013
_chemical_formula_sum 'C20 H15 Cd N5 O6'
_chemical_formula_weight 533.78
_chemical_name_systematic
;
?
;
_space_group_IT_number 14
_symmetry_cell_setting monoclinic
_symmetry_space_group_name_Hall '-P 2ybc'
_symmetry_space_group_name_H-M 'P 1 21/c 1'
_atom_sites_solution_hydrogens geom
_atom_sites_solution_primary direct
_atom_sites_solution_secondary difmap
_audit_creation_method SHELXL-97
_cell_angle_alpha 90.00
_cell_angle_beta 116.54(2)
_cell_angle_gamma 90.00
_cell_formula_units_Z 4
_cell_length_a 7.0410(14)
_cell_length_b 23.337(5)
_cell_length_c 13.814(4)
_cell_measurement_temperature 293(2)
_cell_volume 2030.7(9)
_computing_structure_refinement 'SHELXL-97 (Sheldrick, 1997)'
_computing_structure_solution 'SHELXS-97 (Sheldrick, 1990)'
_diffrn_ambient_temperature 293(2)
_diffrn_measured_fraction_theta_full 0.998
_diffrn_measured_fraction_theta_max 0.998
_diffrn_radiation_monochromator graphite
_diffrn_radiation_source 'fine-focus sealed tube'
_diffrn_radiation_type MoK\a
_diffrn_radiation_wavelength 0.71073
_diffrn_reflns_av_R_equivalents 0.0790
_diffrn_reflns_av_sigmaI/netI 0.0841
_diffrn_reflns_limit_h_max 8
_diffrn_reflns_limit_h_min -8
_diffrn_reflns_limit_k_max 27
_diffrn_reflns_limit_k_min -26
_diffrn_reflns_limit_l_max 16
_diffrn_reflns_limit_l_min -13
_diffrn_reflns_number 11003
_diffrn_reflns_theta_full 25.00
_diffrn_reflns_theta_max 25.00
_diffrn_reflns_theta_min 3.03
_exptl_absorpt_coefficient_mu 1.125
_exptl_crystal_density_diffrn 1.746
_exptl_crystal_density_method 'not measured'
_exptl_crystal_F_000 1064.0
_refine_diff_density_max 4.019
_refine_diff_density_min -2.329
_refine_diff_density_rms 0.235
_refine_ls_extinction_method none
_refine_ls_goodness_of_fit_ref 1.282
_refine_ls_hydrogen_treatment constr
_refine_ls_matrix_type full
_refine_ls_number_parameters 289
_refine_ls_number_reflns 3579
_refine_ls_number_restraints 0
_refine_ls_restrained_S_all 1.282
_refine_ls_R_factor_all 0.1529
_refine_ls_R_factor_gt 0.1260
_refine_ls_shift/su_max 0.001
_refine_ls_shift/su_mean 0.000
_refine_ls_structure_factor_coef Fsqd
_refine_ls_weighting_details 'calc w=1/[\s^2^(Fo^2^)+(0.0437P)^2^+89.5303P] where P=(Fo^2^+2Fc^2^)/3'
_refine_ls_weighting_scheme calc
_refine_ls_wR_factor_gt 0.2899
_refine_ls_wR_factor_ref 0.3007
_reflns_number_gt 2812
_reflns_number_total 3587
_reflns_threshold_expression >2sigma(I)
_cod_data_source_file c3ce26905a.txt
_cod_data_source_block 6
_cod_depositor_comments
;
The following automatic conversions were performed:

'_symmetry_cell_setting' value 'Monoclinic' changed to 'monoclinic'
according to /home/saulius/struct/CIF-dictionaries/cif_core.dic
dictionary named 'cif_core.dic' version 2.4.2 from 2011-04-26.

Automatic conversion script
Id: cif_fix_values 1891 2012-01-12 08:04:46Z andrius 
;
_cod_original_cell_volume 2030.7(8)
_cod_original_sg_symbol_H-M p21/c
_cod_database_code 7209670

loop_
_symmetry_equiv_pos_as_xyz
'x, y, z'
'-x, y+1/2, -z+1/2'
'-x, -y, -z'
'x, -y-1/2, z-1/2'

loop_
_atom_site_label
_atom_site_type_symbol
_atom_site_fract_x
_atom_site_fract_y
_atom_site_fract_z
_atom_site_U_iso_or_equiv
_atom_site_adp_type
_atom_site_occupancy
_atom_site_symmetry_multiplicity
_atom_site_calc_flag
_atom_site_refinement_flags
O3 O -0.130(2) 0.2091(6) -0.0340(12) 0.058(4) Uani 1 1 d .
O4 O 0.153(2) 0.1589(6) -0.0044(12) 0.045(4) Uani 1 1 d .
C8 C -0.020(3) 0.1649(8) 0.0030(15) 0.038(5) Uani 1 1 d .
C7 C -0.086(2) 0.1186(7) 0.0544(14) 0.024(4) Uani 1 1 d .
Cd1 Cd 0.1130(2) 0.26523(5) 0.37211(10) 0.0280(4) Uani 1 1 d .
N1 N 0.273(2) 0.2001(5) 0.5126(11) 0.022(3) Uani 1 1 d .
C13 C 0.266(3) 0.1433(7) 0.5053(14) 0.032(4) Uani 1 1 d .
H13A H 0.1977 0.1271 0.4367 0.038 Uiso 1 1 calc R
N5 N 0.006(2) -0.1659(6) 0.2631(12) 0.032(4) Uani 1 1 d .
C18 C 0.109(3) -0.1804(7) 0.3682(17) 0.043(5) Uani 1 1 d .
H18A H 0.1268 -0.2190 0.3869 0.052 Uiso 1 1 calc R
C17 C 0.190(3) -0.1398(7) 0.4494(14) 0.026(4) Uani 1 1 d .
H17A H 0.2547 -0.1513 0.5215 0.032 Uiso 1 1 calc R
C19 C -0.008(3) -0.1095(8) 0.2403(14) 0.031(4) Uani 1 1 d .
H19A H -0.0795 -0.0991 0.1678 0.037 Uiso 1 1 calc R
C20 C 0.072(3) -0.0666(7) 0.3137(16) 0.042(5) Uani 1 1 d .
H20A H 0.0598 -0.0286 0.2919 0.050 Uiso 1 1 calc R
N3 N 0.372(2) -0.0426(6) 0.6087(11) 0.030(3) Uani 1 1 d .
O2 O 0.1372(18) 0.2007(5) 0.2364(10) 0.031(3) Uani 1 1 d .
C2 C -0.105(2) 0.1245(6) 0.1523(13) 0.022(4) Uani 1 1 d .
C1 C -0.036(3) 0.1774(7) 0.2215(13) 0.024(4) Uani 1 1 d .
N4 N 0.229(2) 0.0203(6) 0.4799(11) 0.030(3) Uani 1 1 d .
C14 C 0.336(3) 0.0452(7) 0.5774(14) 0.028(4) Uani 1 1 d .
O1 O -0.143(2) 0.1948(5) 0.2654(10) 0.038(3) Uani 1 1 d .
C15 C 0.262(3) -0.0358(7) 0.5030(14) 0.023(4) Uani 1 1 d .
C12 C 0.353(3) 0.1071(7) 0.5926(13) 0.026(4) Uani 1 1 d .
O6 O 0.463(2) 0.3068(7) 0.4403(12) 0.053(4) Uani 1 1 d .
N2 N 0.425(3) 0.0088(6) 0.6593(12) 0.034(4) Uani 1 1 d .
C5 C -0.233(3) 0.0235(8) 0.0343(18) 0.048(6) Uani 1 1 d .
H5A H -0.2764 -0.0104 -0.0052 0.058 Uiso 1 1 calc R
C4 C -0.252(3) 0.0293(8) 0.1263(16) 0.038(5) Uani 1 1 d .
H4A H -0.3073 -0.0006 0.1504 0.045 Uiso 1 1 calc R
C3 C -0.190(3) 0.0795(8) 0.1856(17) 0.039(5) Uani 1 1 d .
H3A H -0.2062 0.0831 0.2486 0.047 Uiso 1 1 calc R
C6 C -0.149(3) 0.0672(7) -0.0021(15) 0.031(4) Uani 1 1 d .
H6A H -0.1350 0.0623 -0.0653 0.037 Uiso 1 1 calc R
C16 C 0.174(3) -0.0816(7) 0.4237(14) 0.022(3) Uani 1 1 d .
C10 C 0.478(3) 0.1905(8) 0.7024(15) 0.040(5) Uani 1 1 d .
H10A H 0.5567 0.2079 0.7692 0.048 Uiso 1 1 calc R
C11 C 0.462(3) 0.1320(8) 0.6949(14) 0.029(4) Uani 1 1 d .
H11A H 0.5216 0.1092 0.7566 0.035 Uiso 1 1 calc R
C9 C 0.378(3) 0.2238(8) 0.6098(14) 0.038(5) Uani 1 1 d .
H9A H 0.3850 0.2636 0.6160 0.046 Uiso 1 1 calc R
O5 O 0.513(2) 0.1457(6) 0.2844(12) 0.052(4) Uani 1 1 d .
H5D H 0.3962 0.1626 0.2695 0.063 Uiso 1 1 d R
H3 H 0.4091 -0.0763 0.6430 0.063 Uiso 1 1 d R
H5C H 0.6178 0.1605 0.2787 0.063 Uiso 1 1 d R
H6B H -0.1302 0.2085 -0.0338 0.063 Uiso 1 1 d R

loop_
_atom_site_aniso_label
_atom_site_aniso_U_11
_atom_site_aniso_U_22
_atom_site_aniso_U_33
_atom_site_aniso_U_23
_atom_site_aniso_U_13
_atom_site_aniso_U_12
O3 0.059(10) 0.047(9) 0.049(9) 0.016(7) 0.009(8) -0.008(8)
O4 0.055(9) 0.043(8) 0.057(9) -0.009(7) 0.043(8) -0.009(7)
C8 0.044(12) 0.035(11) 0.026(10) -0.006(8) 0.007(9) -0.002(9)
C7 0.020(8) 0.020(8) 0.029(9) 0.002(7) 0.009(7) -0.005(7)
Cd1 0.0328(7) 0.0234(6) 0.0236(7) -0.0002(6) 0.0087(5) -0.0002(6)
N1 0.021(7) 0.012(6) 0.027(8) -0.004(6) 0.006(6) -0.001(5)
C13 0.039(11) 0.027(9) 0.020(9) -0.005(7) 0.004(8) -0.006(8)
N5 0.029(8) 0.029(8) 0.028(8) -0.003(6) 0.003(7) -0.008(7)
C18 0.067(14) 0.016(8) 0.040(11) 0.001(8) 0.018(10) 0.006(9)
C17 0.029(9) 0.021(9) 0.026(9) 0.003(7) 0.009(8) -0.006(7)
C19 0.032(10) 0.033(10) 0.020(9) 0.003(8) 0.005(8) 0.000(8)
C20 0.057(13) 0.013(8) 0.040(12) 0.004(8) 0.008(10) 0.016(8)
N3 0.043(9) 0.017(7) 0.027(9) -0.002(6) 0.014(7) 0.001(6)
O2 0.030(7) 0.029(6) 0.034(7) -0.007(5) 0.015(6) -0.011(5)
C2 0.022(8) 0.012(7) 0.026(9) -0.004(6) 0.007(7) 0.004(6)
C1 0.038(10) 0.015(8) 0.025(9) 0.008(7) 0.018(8) 0.004(7)
N4 0.050(10) 0.021(7) 0.022(8) -0.001(6) 0.020(7) 0.000(7)
C14 0.043(10) 0.022(9) 0.027(9) 0.001(7) 0.024(8) -0.006(8)
O1 0.041(8) 0.036(7) 0.033(7) -0.019(6) 0.015(6) -0.005(6)
C15 0.022(8) 0.017(8) 0.029(9) 0.002(7) 0.010(7) 0.002(7)
C12 0.038(10) 0.019(8) 0.021(9) -0.002(7) 0.014(8) -0.005(7)
O6 0.041(8) 0.067(10) 0.054(10) -0.017(8) 0.025(7) -0.014(7)
N2 0.055(10) 0.021(7) 0.026(9) 0.003(6) 0.018(8) -0.003(7)
C5 0.039(12) 0.027(10) 0.052(14) -0.021(10) -0.003(10) -0.018(9)
C4 0.040(11) 0.027(10) 0.038(12) 0.003(8) 0.010(9) -0.003(8)
C3 0.037(11) 0.037(11) 0.046(12) 0.005(9) 0.022(10) -0.002(9)
C6 0.033(10) 0.025(9) 0.034(10) -0.016(8) 0.013(8) -0.001(8)
C16 0.027(9) 0.018(8) 0.031(9) -0.001(7) 0.023(8) -0.002(7)
C10 0.051(12) 0.036(10) 0.025(10) -0.014(8) 0.011(9) -0.006(9)
C11 0.031(10) 0.035(10) 0.018(9) -0.001(7) 0.009(8) -0.005(8)
C9 0.052(12) 0.025(9) 0.028(10) -0.003(8) 0.009(9) -0.006(9)
O5 0.044(8) 0.061(10) 0.059(10) 0.029(8) 0.029(8) 0.009(7)

loop_
_atom_type_symbol
_atom_type_description
_atom_type_scat_dispersion_real
_atom_type_scat_dispersion_imag
_atom_type_scat_source
C C 0.0033 0.0016 'International Tables Vol C Tables 4.2.6.8 and 6.1.1.4'
H H 0.0000 0.0000 'International Tables Vol C Tables 4.2.6.8 and 6.1.1.4'
Cd Cd -0.8075 1.2024 'International Tables Vol C Tables 4.2.6.8 and 6.1.1.4'
N N 0.0061 0.0033 'International Tables Vol C Tables 4.2.6.8 and 6.1.1.4'
O O 0.0106 0.0060 'International Tables Vol C Tables 4.2.6.8 and 6.1.1.4'

loop_
_geom_angle_atom_site_label_1
_geom_angle_atom_site_label_2
_geom_angle_atom_site_label_3
_geom_angle
_geom_angle_site_symmetry_1
_geom_angle_site_symmetry_3
_geom_angle_publ_flag
C8 O3 Cd1 88.1(13) . 4_565 ?
C8 O3 H6B 27.5 . . ?
Cd1 O3 H6B 102.6 4_565 . ?
C8 O4 Cd1 99.3(12) . 4_565 ?
O3 C8 O4 119.9(19) . . ?
O3 C8 C7 121.7(19) . . ?
O4 C8 C7 118.4(17) . . ?
O3 C8 H6B 0.3 . . ?
O4 C8 H6B 120.1 . . ?
C7 C8 H6B 121.5 . . ?
C6 C7 C2 118.3(15) . . ?
C6 C7 C8 116.8(16) . . ?
C2 C7 C8 124.7(15) . . ?
N5 Cd1 N1 173.1(5) 2 . y
N5 Cd1 O4 86.9(5) 2 4_566 y
N1 Cd1 O4 91.7(5) . 4_566 y
N5 Cd1 O1 94.5(5) 2 . y
N1 Cd1 O1 90.9(5) . . y
O4 Cd1 O1 140.0(5) 4_566 . y
N5 Cd1 O6 88.5(5) 2 . y
N1 Cd1 O6 84.7(5) . . y
O4 Cd1 O6 69.4(5) 4_566 . y
O1 Cd1 O6 150.5(5) . . y
N5 Cd1 O2 86.2(5) 2 . y
N1 Cd1 O2 93.6(4) . . y
O4 Cd1 O2 165.6(4) 4_566 . y
O1 Cd1 O2 53.3(4) . . y
O6 Cd1 O2 97.8(4) . . y
N5 Cd1 O3 99.1(5) 2 4_566 y
N1 Cd1 O3 85.2(5) . 4_566 y
O4 Cd1 O3 51.4(5) 4_566 4_566 y
O1 Cd1 O3 89.1(5) . 4_566 y
O6 Cd1 O3 119.4(5) . 4_566 y
O2 Cd1 O3 142.4(4) . 4_566 y
C13 N1 C9 118.5(15) . . ?
C13 N1 Cd1 127.0(11) . . ?
C9 N1 Cd1 114.5(11) . . ?
N1 C13 C12 124.1(16) . . ?
N1 C13 H13A 118.0 . . ?
C12 C13 H13A 118.0 . . ?
C18 N5 C19 116.4(15) . . ?
C18 N5 Cd1 121.5(12) . 2_545 ?
C19 N5 Cd1 121.8(12) . 2_545 ?
N5 C18 C17 122.2(16) . . ?
N5 C18 H18A 118.9 . . ?
C17 C18 H18A 118.9 . . ?
C18 C17 C16 120.2(16) . . ?
C18 C17 H17A 119.9 . . ?
C16 C17 H17A 119.9 . . ?
N5 C19 C20 125.8(16) . . ?
N5 C19 H19A 117.1 . . ?
C20 C19 H19A 117.1 . . ?
C19 C20 C16 117.8(16) . . ?
C19 C20 H20A 121.1 . . ?
C16 C20 H20A 121.1 . . ?
C15 N3 N2 110.8(13) . . ?
C15 N3 H3 125.4 . . ?
N2 N3 H3 123.9 . . ?
C1 O2 Cd1 89.8(10) . . ?
C3 C2 C7 118.6(15) . . ?
C3 C2 C1 118.5(16) . . ?
C7 C2 C1 122.9(14) . . ?
O1 C1 O2 122.4(16) . . ?
O1 C1 C2 119.4(15) . . ?
O2 C1 C2 118.1(15) . . ?
C15 N4 C14 102.9(14) . . ?
N2 C14 N4 114.6(15) . . ?
N2 C14 C12 122.4(16) . . ?
N4 C14 C12 123.1(15) . . ?
C1 O1 Cd1 94.3(11) . . ?
N3 C15 N4 109.5(14) . . ?
N3 C15 C16 125.8(14) . . ?
N4 C15 C16 124.6(15) . . ?
C13 C12 C11 117.4(15) . . ?
C13 C12 C14 120.6(15) . . ?
C11 C12 C14 122.0(15) . . ?
C14 N2 N3 102.2(14) . . ?
C4 C5 C6 120.5(17) . . ?
C4 C5 H5A 119.7 . . ?
C6 C5 H5A 119.7 . . ?
C5 C4 C3 120.5(19) . . ?
C5 C4 H4A 119.7 . . ?
C3 C4 H4A 119.7 . . ?
C4 C3 C2 121.0(19) . . ?
C4 C3 H3A 119.5 . . ?
C2 C3 H3A 119.5 . . ?
C5 C6 C7 121.0(18) . . ?
C5 C6 H6A 119.5 . . ?
C7 C6 H6A 119.5 . . ?
C17 C16 C20 117.5(15) . . ?
C17 C16 C15 124.4(15) . . ?
C20 C16 C15 118.1(15) . . ?
C11 C10 C9 119.8(16) . . ?
C11 C10 H10A 120.1 . . ?
C9 C10 H10A 120.1 . . ?
C10 C11 C12 118.7(16) . . ?
C10 C11 H11A 120.7 . . ?
C12 C11 H11A 120.7 . . ?
N1 C9 C10 121.4(16) . . ?
N1 C9 H9A 119.3 . . ?
C10 C9 H9A 119.3 . . ?
H5D O5 H5C 125.2 . . ?

loop_
_geom_bond_atom_site_label_1
_geom_bond_atom_site_label_2
_geom_bond_distance
_geom_bond_site_symmetry_2
_geom_bond_publ_flag
O3 C8 1.25(2) . ?
O3 Cd1 2.640(17) 4_565 ?
O3 H6B 0.0136 . ?
O4 C8 1.28(2) . ?
O4 Cd1 2.386(14) 4_565 ?
C8 C7 1.48(3) . ?
C8 H6B 1.2419 . ?
C7 C6 1.39(2) . ?
C7 C2 1.42(2) . ?
Cd1 N5 2.318(14) 3_555 y
Cd1 N1 2.322(13) . y
Cd1 O4 2.386(14) 4_566 y
Cd1 O1 2.397(12) . y
Cd1 O6 2.417(14) . y
Cd1 O2 2.470(12) . y
Cd1 O3 2.640(17) 4_566 y
N1 C13 1.33(2) . ?
N1 C9 1.33(2) . ?
C13 C12 1.37(2) . ?
C13 H13A 0.9300 . ?
N5 C18 1.34(2) . ?
N5 C19 1.35(2) . ?
N5 Cd1 2.318(14) 2_545 ?
C18 C17 1.38(2) . ?
C18 H18A 0.9300 . ?
C17 C16 1.39(2) . ?
C17 H17A 0.9300 . ?
C19 C20 1.35(3) . ?
C19 H19A 0.9300 . ?
C20 C16 1.40(2) . ?
C20 H20A 0.9300 . ?
N3 C15 1.32(2) . ?
N3 N2 1.353(19) . ?
N3 H3 0.8964 . ?
O2 C1 1.27(2) . ?
C2 C3 1.39(2) . ?
C2 C1 1.50(2) . ?
C1 O1 1.22(2) . ?
N4 C15 1.34(2) . ?
N4 C14 1.35(2) . ?
C14 N2 1.33(2) . ?
C14 C12 1.46(2) . ?
C15 C16 1.46(2) . ?
C12 C11 1.40(2) . ?
C5 C4 1.34(3) . ?
C5 C6 1.38(3) . ?
C5 H5A 0.9300 . ?
C4 C3 1.38(3) . ?
C4 H4A 0.9300 . ?
C3 H3A 0.9300 . ?
C6 H6A 0.9300 . ?
C10 C11 1.37(2) . ?
C10 C9 1.39(3) . ?
C10 H10A 0.9300 . ?
C11 H11A 0.9300 . ?
C9 H9A 0.9300 . ?
O5 H5D 0.8500 . ?
O5 H5C 0.8501 . ?
